data_1503897
loop_
_publ_author_name
'Kelly, Ann Rowley'
'Wei, Jingqiang'
'Kesavan, Sarathy'
'Mari\'e, Jean-Charles'
'Windmon, Nicole'
'Young, Damian W.'
'Marcaurelle, Lisa A.'

_publ_section_title
;
 Accessing skeletal diversity using catalyst control: formation of n and n
 + 1 macrocyclic triazole rings.
;
_journal_issue 11
_journal_name_full 'Organic letters'
_journal_page_first 2257
_journal_page_last 2260
_journal_paper_doi 10.1021/ol900562u
_journal_volume 11
_journal_year 2009
_chemical_formula_sum 'C11 H18 N4 O2'
_chemical_formula_weight 238.29
_chemical_name_systematic
; 
 ? 
;
_space_group_IT_number 29
_symmetry_cell_setting orthorhombic
_symmetry_space_group_name_Hall 'P 2c -2ac'
_symmetry_space_group_name_H-M 'P c a 21'
_atom_sites_solution_hydrogens geom
_atom_sites_solution_primary direct
_atom_sites_solution_secondary difmap
_audit_creation_method SHELXL-97
_cell_angle_alpha 90.00
_cell_angle_beta 90.00
_cell_angle_gamma 90.00
_cell_formula_units_Z 4
_cell_length_a 9.7231(8)
_cell_length_b 9.0749(7)
_cell_length_c 13.0834(10)
_cell_measurement_reflns_used 9941
_cell_measurement_temperature 100(2)
_cell_measurement_theta_max 30.48
_cell_measurement_theta_min 2.24
_cell_volume 1154.43(16)
_computing_cell_refinement 'SAINT 7.46A (Bruker-AXS, 2008)'
_computing_data_collection 'APEX2 3.0 (Bruker-AXS, 2008)'
_computing_data_reduction 'SAINT 7.46A (Bruker-AXS, 2008)'
_computing_molecular_graphics 'Bruker SHELXTL'
_computing_publication_material 'Bruker SHELXTL'
_computing_structure_refinement 'SHELXL-97 (Sheldrick, 2008)'
_computing_structure_solution 'SHELXS-97 (Sheldrick, 2008)'
_diffrn_ambient_temperature 100(2)
_diffrn_detector_area_resol_mean 8.3
_diffrn_measured_fraction_theta_full 0.999
_diffrn_measured_fraction_theta_max 0.999
_diffrn_measurement_device_type 'Bruker Smart APEX CCD'
_diffrn_measurement_method 'omega and phi scans'
_diffrn_radiation_monochromator graphite
_diffrn_radiation_source 'fine-focus sealed tube'
_diffrn_radiation_type MoK\a
_diffrn_radiation_wavelength 0.71073
_diffrn_reflns_av_R_equivalents 0.0382
_diffrn_reflns_av_sigmaI/netI 0.0128
_diffrn_reflns_limit_h_max 13
_diffrn_reflns_limit_h_min -13
_diffrn_reflns_limit_k_max 12
_diffrn_reflns_limit_k_min -12
_diffrn_reflns_limit_l_max 18
_diffrn_reflns_limit_l_min -18
_diffrn_reflns_number 28664
_diffrn_reflns_theta_full 29.57
_diffrn_reflns_theta_max 29.57
_diffrn_reflns_theta_min 2.24
_exptl_absorpt_coefficient_mu 0.097
_exptl_absorpt_correction_T_max 0.9827
_exptl_absorpt_correction_T_min 0.9714
_exptl_absorpt_correction_type multi-scan
_exptl_absorpt_process_details 'SADABS (Sheldrick, 2008)'
_exptl_crystal_colour colourless
_exptl_crystal_density_diffrn 1.371
_exptl_crystal_density_method 'not measured'
_exptl_crystal_description block
_exptl_crystal_F_000 512
_exptl_crystal_size_max 0.30
_exptl_crystal_size_mid 0.25
_exptl_crystal_size_min 0.18
_refine_diff_density_max 0.270
_refine_diff_density_min -0.150
_refine_diff_density_rms 0.039
_refine_ls_abs_structure_details 'Flack H D (1983), Acta Cryst. A39, 876-881'
_refine_ls_extinction_method none
_refine_ls_goodness_of_fit_ref 1.045
_refine_ls_hydrogen_treatment constr
_refine_ls_matrix_type full
_refine_ls_number_parameters 155
_refine_ls_number_reflns 1688
_refine_ls_number_restraints 1
_refine_ls_restrained_S_all 1.045
_refine_ls_R_factor_all 0.0281
_refine_ls_R_factor_gt 0.0271
_refine_ls_shift/su_max 0.001
_refine_ls_shift/su_mean 0.000
_refine_ls_structure_factor_coef Fsqd
_refine_ls_weighting_details 'calc w=1/[\s^2^(Fo^2^)+(0.0486P)^2^+0.1609P] where P=(Fo^2^+2Fc^2^)/3'
_refine_ls_weighting_scheme calc
_refine_ls_wR_factor_gt 0.0716
_refine_ls_wR_factor_ref 0.0726
_reflns_number_gt 1643
_reflns_number_total 1688
_reflns_threshold_expression >2sigma(I)
_cod_data_source_file ol900562u_si_002.cif
_cod_data_source_block 08347
_cod_depositor_comments
;
The following automatic conversions were performed:

'_symmetry_cell_setting' value 'Orthorhombic' changed to
'orthorhombic' according to
/home/saulius/struct/CIF-dictionaries/cif_core.dic dictionary named
'cif_core.dic' version 2.4.2 from 2011-04-26.

Automatic conversion script
Id: cif_fix_values 1715 2011-07-08 13:25:40Z adriana 
;
_cod_original_sg_symbol_H-M Pca2(1)
_cod_database_code 1503897

loop_
_symmetry_equiv_pos_as_xyz
'x, y, z'
'-x, -y, z+1/2'
'x+1/2, -y, z'
'-x+1/2, y, z+1/2'

loop_
_atom_site_label
_atom_site_type_symbol
_atom_site_fract_x
_atom_site_fract_y
_atom_site_fract_z
_atom_site_U_iso_or_equiv
_atom_site_adp_type
_atom_site_occupancy
_atom_site_symmetry_multiplicity
_atom_site_calc_flag
_atom_site_refinement_flags
O1 O 0.79952(10) 0.85660(10) 0.74339(8) 0.01870(19) Uani 1 1 d .
O2 O 1.03518(10) 0.46638(10) 0.69994(8) 0.0185(2) Uani 1 1 d .
N1 N 1.00238(11) 0.71343(11) 0.98109(8) 0.0142(2) Uani 1 1 d .
N2 N 1.13960(11) 0.70896(12) 0.96562(9) 0.0172(2) Uani 1 1 d .
N3 N 1.16424(11) 0.59763(13) 0.90348(9) 0.0175(2) Uani 1 1 d .
N4 N 1.00790(11) 0.79182(11) 0.68100(8) 0.0152(2) Uani 1 1 d .
C1 C 0.92598(13) 0.86914(13) 0.74572(10) 0.0137(2) Uani 1 1 d .
C2 C 0.99771(13) 0.97301(13) 0.82019(10) 0.0144(2) Uani 1 1 d .
H2A H 1.0375 1.0562 0.7812 0.017 Uiso 1 1 calc R
H2B H 1.0746 0.9196 0.8532 0.017 Uiso 1 1 calc R
C3 C 0.90310(13) 1.03488(13) 0.90362(11) 0.0165(2) Uani 1 1 d .
H3A H 0.8280 1.0902 0.8699 0.020 Uiso 1 1 calc R
H3B H 0.9566 1.1063 0.9447 0.020 Uiso 1 1 calc R
C4 C 0.83802(13) 0.92278(14) 0.97701(10) 0.0167(2) Uani 1 1 d .
H4A H 0.7759 0.9763 1.0241 0.020 Uiso 1 1 calc R
H4B H 0.7808 0.8540 0.9365 0.020 Uiso 1 1 calc R
C5 C 0.93915(14) 0.83217(15) 1.04107(10) 0.0171(2) Uani 1 1 d .
H5A H 1.0121 0.8978 1.0677 0.021 Uiso 1 1 calc R
H5B H 0.8900 0.7891 1.1002 0.021 Uiso 1 1 calc R
C6 C 0.93873(13) 0.60429(14) 0.92963(10) 0.0154(2) Uani 1 1 d .
H6 H 0.8431 0.5828 0.9283 0.019 Uiso 1 1 calc R
C7 C 1.04241(13) 0.53071(13) 0.87943(10) 0.0155(2) Uani 1 1 d .
C8 C 1.03381(15) 0.40911(14) 0.80234(11) 0.0181(2) Uani 1 1 d .
H8A H 1.1126 0.3413 0.8116 0.022 Uiso 1 1 calc R
H8B H 0.9482 0.3523 0.8134 0.022 Uiso 1 1 calc R
C9 C 0.90986(13) 0.53882(14) 0.67121(10) 0.0177(2) Uani 1 1 d .
H9A H 0.8548 0.5610 0.7330 0.021 Uiso 1 1 calc R
H9B H 0.8550 0.4735 0.6264 0.021 Uiso 1 1 calc R
C10 C 0.94380(15) 0.68095(15) 0.61514(11) 0.0179(2) Uani 1 1 d .
H10A H 1.0067 0.6584 0.5577 0.022 Uiso 1 1 calc R
H10B H 0.8582 0.7223 0.5859 0.022 Uiso 1 1 calc R
C11 C 1.15858(13) 0.80011(14) 0.68193(11) 0.0181(2) Uani 1 1 d .
H11A H 1.1950 0.7304 0.7324 0.027 Uiso 1 1 calc R
H11B H 1.1872 0.9003 0.7000 0.027 Uiso 1 1 calc R
H11C H 1.1942 0.7751 0.6140 0.027 Uiso 1 1 calc R

loop_
_atom_site_aniso_label
_atom_site_aniso_U_11
_atom_site_aniso_U_22
_atom_site_aniso_U_33
_atom_site_aniso_U_23
_atom_site_aniso_U_13
_atom_site_aniso_U_12
O1 0.0156(4) 0.0196(4) 0.0209(4) -0.0027(4) -0.0023(4) 0.0015(3)
O2 0.0217(4) 0.0170(4) 0.0168(4) 0.0002(4) 0.0008(4) 0.0044(3)
N1 0.0144(4) 0.0152(5) 0.0131(5) 0.0010(4) -0.0004(4) -0.0007(3)
N2 0.0143(5) 0.0207(5) 0.0166(5) 0.0025(4) -0.0023(4) -0.0002(4)
N3 0.0158(5) 0.0193(5) 0.0173(5) 0.0026(4) -0.0011(4) 0.0019(4)
N4 0.0177(5) 0.0138(5) 0.0140(5) -0.0021(4) 0.0006(4) 0.0005(4)
C1 0.0182(5) 0.0106(5) 0.0125(5) 0.0011(4) -0.0010(4) 0.0013(4)
C2 0.0157(5) 0.0135(5) 0.0138(6) -0.0015(4) 0.0010(4) -0.0004(4)
C3 0.0194(5) 0.0135(5) 0.0165(5) -0.0035(4) 0.0026(5) 0.0008(4)
C4 0.0172(5) 0.0171(6) 0.0159(6) -0.0020(5) 0.0032(5) 0.0012(4)
C5 0.0197(5) 0.0196(6) 0.0121(5) -0.0029(5) 0.0008(5) -0.0006(5)
C6 0.0163(5) 0.0146(5) 0.0153(5) 0.0012(5) -0.0002(4) -0.0015(4)
C7 0.0173(5) 0.0141(6) 0.0150(6) 0.0026(4) -0.0002(4) 0.0017(4)
C8 0.0232(6) 0.0124(5) 0.0188(6) 0.0012(5) -0.0003(5) 0.0011(4)
C9 0.0203(5) 0.0155(5) 0.0172(6) -0.0032(5) -0.0032(5) 0.0001(4)
C10 0.0253(6) 0.0154(5) 0.0131(5) -0.0027(4) -0.0031(5) 0.0019(5)
C11 0.0182(5) 0.0179(5) 0.0182(6) 0.0007(5) 0.0044(5) 0.0006(5)

loop_
_atom_type_symbol
_atom_type_description
_atom_type_scat_dispersion_real
_atom_type_scat_dispersion_imag
_atom_type_scat_source
C C 0.0033 0.0000 'International Tables Vol C Tables 4.2.6.8 and 6.1.1.4'
H H 0.0000 0.0000 'International Tables Vol C Tables 4.2.6.8 and 6.1.1.4'
N N 0.0061 0.0000 'International Tables Vol C Tables 4.2.6.8 and 6.1.1.4'
O O 0.0106 0.0000 'International Tables Vol C Tables 4.2.6.8 and 6.1.1.4'

loop_
_geom_angle_atom_site_label_1
_geom_angle_atom_site_label_2
_geom_angle_atom_site_label_3
_geom_angle
C9 O2 C8 113.71(10)
C6 N1 N2 110.90(10)
C6 N1 C5 127.89(11)
N2 N1 C5 121.07(10)
N3 N2 N1 107.16(10)
N2 N3 C7 108.94(10)
C1 N4 C10 118.19(11)
C1 N4 C11 123.65(11)
C10 N4 C11 117.73(10)
O1 C1 N4 121.39(11)
O1 C1 C2 121.88(11)
N4 C1 C2 116.72(11)
C1 C2 C3 114.00(10)
C1 C2 H2A 108.8
C3 C2 H2A 108.8
C1 C2 H2B 108.8
C3 C2 H2B 108.8
H2A C2 H2B 107.6
C2 C3 C4 116.72(10)
C2 C3 H3A 108.1
C4 C3 H3A 108.1
C2 C3 H3B 108.1
C4 C3 H3B 108.1
H3A C3 H3B 107.3
C5 C4 C3 115.68(10)
C5 C4 H4A 108.4
C3 C4 H4A 108.4
C5 C4 H4B 108.4
C3 C4 H4B 108.4
H4A C4 H4B 107.4
N1 C5 C4 111.74(10)
N1 C5 H5A 109.3
C4 C5 H5A 109.3
N1 C5 H5B 109.3
C4 C5 H5B 109.3
H5A C5 H5B 107.9
N1 C6 C7 104.99(11)
N1 C6 H6 127.5
C7 C6 H6 127.5
N3 C7 C6 108.01(11)
N3 C7 C8 122.04(12)
C6 C7 C8 129.66(12)
O2 C8 C7 111.16(10)
O2 C8 H8A 109.4
C7 C8 H8A 109.4
O2 C8 H8B 109.4
C7 C8 H8B 109.4
H8A C8 H8B 108.0
O2 C9 C10 109.32(11)
O2 C9 H9A 109.8
C10 C9 H9A 109.8
O2 C9 H9B 109.8
C10 C9 H9B 109.8
H9A C9 H9B 108.3
N4 C10 C9 113.05(11)
N4 C10 H10A 109.0
C9 C10 H10A 109.0
N4 C10 H10B 109.0
C9 C10 H10B 109.0
H10A C10 H10B 107.8
N4 C11 H11A 109.5
N4 C11 H11B 109.5
H11A C11 H11B 109.5
N4 C11 H11C 109.5
H11A C11 H11C 109.5
H11B C11 H11C 109.5

loop_
_geom_bond_atom_site_label_1
_geom_bond_atom_site_label_2
_geom_bond_distance
O1 C1 1.2352(15)
O2 C9 1.4346(16)
O2 C8 1.4371(16)
N1 C6 1.3480(16)
N1 N2 1.3502(15)
N1 C5 1.4680(17)
N2 N3 1.3187(16)
N3 C7 1.3678(17)
N4 C1 1.3579(16)
N4 C10 1.4640(16)
N4 C11 1.4670(16)
C1 C2 1.5245(17)
C2 C3 1.5340(18)
C2 H2A 0.9900
C2 H2B 0.9900
C3 C4 1.5353(18)
C3 H3A 0.9900
C3 H3B 0.9900
C4 C5 1.5315(18)
C4 H4A 0.9900
C4 H4B 0.9900
C5 H5A 0.9900
C5 H5B 0.9900
C6 C7 1.3761(17)
C6 H6 0.9500
C7 C8 1.4973(18)
C8 H8A 0.9900
C8 H8B 0.9900
C9 C10 1.520(2)
C9 H9A 0.9900
C9 H9B 0.9900
C10 H10A 0.9900
C10 H10B 0.9900
C11 H11A 0.9800
C11 H11B 0.9800
C11 H11C 0.9800

loop_
_geom_torsion_atom_site_label_1
_geom_torsion_atom_site_label_2
_geom_torsion_atom_site_label_3
_geom_torsion_atom_site_label_4
_geom_torsion
C6 N1 N2 N3 0.51(14)
C5 N1 N2 N3 -175.39(11)
N1 N2 N3 C7 -0.13(14)
C10 N4 C1 O1 -6.33(18)
C11 N4 C1 O1 -178.65(12)
C10 N4 C1 C2 174.35(11)
C11 N4 C1 C2 2.03(17)
O1 C1 C2 C3 11.38(17)
N4 C1 C2 C3 -169.30(10)
C1 C2 C3 C4 62.13(15)
C2 C3 C4 C5 61.27(15)
C6 N1 C5 C4 -56.83(17)
N2 N1 C5 C4 118.32(12)
C3 C4 C5 N1 -77.51(14)
N2 N1 C6 C7 -0.67(14)
C5 N1 C6 C7 174.88(12)
N2 N3 C7 C6 -0.28(14)
N2 N3 C7 C8 174.10(11)
N1 C6 C7 N3 0.57(14)
N1 C6 C7 C8 -173.24(12)
C9 O2 C8 C7 -72.34(14)
N3 C7 C8 O2 -79.39(15)
C6 C7 C8 O2 93.67(16)
C8 O2 C9 C10 136.40(11)
C1 N4 C10 C9 -77.55(15)
C11 N4 C10 C9 95.23(14)
O2 C9 C10 N4 -67.63(14)
